data_7039506
loop_
_publ_author_name
'Devillard, M.'
'Alvarez Lamsfus, C.'
'Vreeken, V.'
'Maron, L.'
'van der Vlugt, J. I.'

_publ_section_title
;
 Versatile coordination of a reactive P,N-ligand toward boron, aluminum
 and gallium and interconversion reactivity.
;
_journal_issue 27
_journal_name_full 'Dalton transactions (Cambridge, England : 2003)'
_journal_page_first 10989
_journal_page_last 10998
_journal_paper_doi 10.1039/c6dt02087a
_journal_volume 45
_journal_year 2016
_chemical_formula_sum 'C15 H25 B Cl5 Ga N P'
_chemical_formula_weight 508.11
_space_group_crystal_system triclinic
_space_group_IT_number 2
_space_group_name_Hall '-P 1'
_space_group_name_H-M_alt 'P -1'
_symmetry_space_group_name_Hall '-P 1'
_symmetry_space_group_name_H-M 'P -1'
_atom_sites_solution_hydrogens geom
_audit_creation_method SHELXL-2014/7
_audit_update_record
;
2016-02-23 deposited with the CCDC.
2016-06-09 downloaded from the CCDC.
;
_cell_angle_alpha 87.327(2)
_cell_angle_beta 80.820(2)
_cell_angle_gamma 63.202(2)
_cell_formula_units_Z 2
_cell_length_a 8.4370(4)
_cell_length_b 8.7139(4)
_cell_length_c 16.7028(7)
_cell_measurement_reflns_used 185
_cell_measurement_temperature 150(2)
_cell_measurement_theta_max 28.3261
_cell_measurement_theta_min 3.5086
_cell_volume 1081.61(9)
_computing_structure_refinement 'SHELXL-2014/7 (Sheldrick, 2014)'
_diffrn_ambient_temperature 150(2)
_diffrn_measured_fraction_theta_full 0.999
_diffrn_measured_fraction_theta_max 0.996
_diffrn_measurement_device_type 'Bruker ApexII Triumph monochromator sealed tube'
_diffrn_measurement_method 'Photon 50 CMOS detector'
_diffrn_radiation_type MoK\a
_diffrn_radiation_wavelength 0.71073
_diffrn_reflns_av_R_equivalents 0.0589
_diffrn_reflns_av_unetI/netI 0.0407
_diffrn_reflns_Laue_measured_fraction_full 0.999
_diffrn_reflns_Laue_measured_fraction_max 0.996
_diffrn_reflns_limit_h_max 11
_diffrn_reflns_limit_h_min -11
_diffrn_reflns_limit_k_max 11
_diffrn_reflns_limit_k_min -11
_diffrn_reflns_limit_l_max 22
_diffrn_reflns_limit_l_min -22
_diffrn_reflns_number 33460
_diffrn_reflns_point_group_measured_fraction_full 0.999
_diffrn_reflns_point_group_measured_fraction_max 0.996
_diffrn_reflns_theta_full 25.242
_diffrn_reflns_theta_max 28.534
_diffrn_reflns_theta_min 2.812
_exptl_absorpt_coefficient_mu 1.963
_exptl_absorpt_correction_T_max 0.7488
_exptl_absorpt_correction_T_min 0.5953
_exptl_absorpt_correction_type multi-scan
_exptl_absorpt_process_details 'SADABS V2014/5 (Bruker AXS Inc.)'
_exptl_crystal_colour colourless
_exptl_crystal_density_diffrn 1.560
_exptl_crystal_description block
_exptl_crystal_F_000 516
_exptl_crystal_size_max 0.312
_exptl_crystal_size_mid 0.268
_exptl_crystal_size_min 0.108
_refine_diff_density_max 0.503
_refine_diff_density_min -0.469
_refine_diff_density_rms 0.080
_refine_ls_extinction_method none
_refine_ls_goodness_of_fit_ref 1.008
_refine_ls_hydrogen_treatment constr
_refine_ls_matrix_type full
_refine_ls_number_parameters 224
_refine_ls_number_reflns 5489
_refine_ls_number_restraints 0
_refine_ls_restrained_S_all 1.008
_refine_ls_R_factor_all 0.0491
_refine_ls_R_factor_gt 0.0321
_refine_ls_shift/su_max 0.000
_refine_ls_shift/su_mean 0.000
_refine_ls_structure_factor_coef Fsqd
_refine_ls_weighting_details 'w=1/[\s^2^(Fo^2^)+(0.0253P)^2^+0.8830P] where P=(Fo^2^+2Fc^2^)/3'
_refine_ls_weighting_scheme calc
_refine_ls_wR_factor_gt 0.0628
_refine_ls_wR_factor_ref 0.0685
_reflns_Friedel_coverage 0.000
_reflns_number_gt 4453
_reflns_number_total 5489
_reflns_threshold_expression 'I > 2\s(I)'
_cod_data_source_file c6dt02087a2.cif
_cod_data_source_block MD_PNGa_BCl3_0m_a
_cod_depositor_comments 'Adding full bibliography for 7039505--7039509.cif.'
_cod_database_code 7039506
_shelx_shelxl_version_number 2014/7
_shelx_space_group_comment
;
The symmetry employed for this shelxl refinement is uniquely defined
by the following loop, which should always be used as a source of
symmetry information in preference to the above space-group names.
They are only intended as comments.
;

loop_
_space_group_symop_operation_xyz
'x, y, z'
'-x, -y, -z'

loop_
_atom_site_label
_atom_site_type_symbol
_atom_site_fract_x
_atom_site_fract_y
_atom_site_fract_z
_atom_site_U_iso_or_equiv
_atom_site_adp_type
_atom_site_occupancy
_atom_site_site_symmetry_order
_atom_site_calc_flag
_atom_site_refinement_flags_posn
_atom_site_refinement_flags_adp
P1 P 0.60454(7) 0.19776(6) 0.20234(3) 0.01176(11) Uani 1 1 d . .
N1 N 0.7163(2) 0.3165(2) 0.39374(10) 0.0152(4) Uani 1 1 d . .
B1 B 0.7719(3) 0.1238(3) 0.36805(14) 0.0161(5) Uani 1 1 d . .
Cl1 Cl 1.00992(7) 0.00676(7) 0.32786(3) 0.02440(13) Uani 1 1 d . .
Cl2 Cl 0.70614(8) 0.00959(7) 0.45270(3) 0.02262(12) Uani 1 1 d . .
Ga1 Ga 0.31593(3) 0.41433(3) 0.18007(2) 0.01532(7) Uani 1 1 d . .
Cl3 Cl 0.31206(7) 0.66463(7) 0.15928(3) 0.02147(12) Uani 1 1 d . .
Cl4 Cl 0.13337(7) 0.43715(8) 0.29293(3) 0.02624(13) Uani 1 1 d . .
Cl5 Cl 0.23282(8) 0.34950(8) 0.07544(3) 0.02544(13) Uani 1 1 d . .
C1 C 0.6080(3) 0.2177(3) 0.31070(12) 0.0145(4) Uani 1 1 d . .
H1 H 0.5049 0.1991 0.3394 0.017 Uiso 1 1 calc R U
C2 C 0.5849(3) 0.3841(3) 0.34707(12) 0.0154(4) Uani 1 1 d . .
C3 C 0.4776(3) 0.5583(3) 0.34807(13) 0.0208(5) Uani 1 1 d . .
H3 H 0.3821 0.6076 0.3170 0.025 Uiso 1 1 calc R U
C4 C 0.5150(3) 0.6592(3) 0.39660(13) 0.0245(5) Uani 1 1 d . .
H4 H 0.4448 0.7805 0.3982 0.029 Uiso 1 1 calc R U
C5 C 0.6526(3) 0.5864(3) 0.44270(13) 0.0241(5) Uani 1 1 d . .
H5 H 0.6761 0.6583 0.4751 0.029 Uiso 1 1 calc R U
C6 C 0.7560(3) 0.4103(3) 0.44204(13) 0.0201(5) Uani 1 1 d . .
C7 C 0.9076(3) 0.3167(3) 0.48881(15) 0.0284(5) Uani 1 1 d . .
H7A H 0.8971 0.2175 0.5144 0.043 Uiso 1 1 calc R U
H7B H 0.9030 0.3942 0.5308 0.043 Uiso 1 1 calc R U
H7C H 1.0221 0.2772 0.4520 0.043 Uiso 1 1 calc R U
C8 C 0.6122(3) -0.0184(3) 0.19082(13) 0.0186(4) Uani 1 1 d . .
C9 C 0.4324(3) -0.0078(3) 0.23368(15) 0.0249(5) Uani 1 1 d . .
H9A H 0.4339 -0.1204 0.2301 0.037 Uiso 1 1 calc R U
H9B H 0.3343 0.0777 0.2075 0.037 Uiso 1 1 calc R U
H9C H 0.4141 0.0260 0.2908 0.037 Uiso 1 1 calc R U
C10 C 0.6328(4) -0.0651(3) 0.10085(14) 0.0285(5) Uani 1 1 d . .
H10A H 0.7520 -0.0839 0.0733 0.043 Uiso 1 1 calc R U
H10B H 0.5402 0.0291 0.0754 0.043 Uiso 1 1 calc R U
H10C H 0.6194 -0.1703 0.0965 0.043 Uiso 1 1 calc R U
C11 C 0.7650(3) -0.1584(3) 0.22958(15) 0.0245(5) Uani 1 1 d . .
H11A H 0.7446 -0.1336 0.2880 0.037 Uiso 1 1 calc R U
H11B H 0.8796 -0.1609 0.2049 0.037 Uiso 1 1 calc R U
H11C H 0.7686 -0.2704 0.2206 0.037 Uiso 1 1 calc R U
C12 C 0.7822(3) 0.2331(3) 0.13358(12) 0.0161(4) Uani 1 1 d . .
C13 C 0.7168(3) 0.2881(3) 0.05106(13) 0.0221(5) Uani 1 1 d . .
H13A H 0.8096 0.3034 0.0131 0.033 Uiso 1 1 calc R U
H13B H 0.6062 0.3968 0.0582 0.033 Uiso 1 1 calc R U
H13C H 0.6931 0.1991 0.0294 0.033 Uiso 1 1 calc R U
C14 C 0.9666(3) 0.0752(3) 0.12032(14) 0.0224(5) Uani 1 1 d . .
H14A H 1.0539 0.1058 0.0866 0.034 Uiso 1 1 calc R U
H14B H 0.9578 -0.0172 0.0930 0.034 Uiso 1 1 calc R U
H14C H 1.0061 0.0360 0.1729 0.034 Uiso 1 1 calc R U
C15 C 0.7982(3) 0.3816(3) 0.17146(14) 0.0208(5) Uani 1 1 d . .
H15A H 0.8479 0.3446 0.2221 0.031 Uiso 1 1 calc R U
H15B H 0.6791 0.4801 0.1829 0.031 Uiso 1 1 calc R U
H15C H 0.8780 0.4149 0.1336 0.031 Uiso 1 1 calc R U

loop_
_atom_site_aniso_label
_atom_site_aniso_U_11
_atom_site_aniso_U_22
_atom_site_aniso_U_33
_atom_site_aniso_U_23
_atom_site_aniso_U_13
_atom_site_aniso_U_12
P1 0.0129(2) 0.0108(2) 0.0115(2) -0.00071(18) -0.00119(19) -0.0053(2)
N1 0.0171(9) 0.0163(9) 0.0126(8) -0.0001(7) -0.0012(7) -0.0083(7)
B1 0.0175(12) 0.0154(11) 0.0153(11) 0.0015(9) -0.0029(9) -0.0074(10)
Cl1 0.0161(3) 0.0259(3) 0.0239(3) 0.0003(2) -0.0022(2) -0.0033(2)
Cl2 0.0281(3) 0.0197(3) 0.0189(3) 0.0048(2) -0.0031(2) -0.0103(2)
Ga1 0.01359(12) 0.01644(12) 0.01543(12) 0.00060(9) -0.00298(9) -0.00610(9)
Cl3 0.0250(3) 0.0145(2) 0.0235(3) 0.0024(2) -0.0080(2) -0.0064(2)
Cl4 0.0195(3) 0.0339(3) 0.0215(3) 0.0009(2) 0.0028(2) -0.0106(2)
Cl5 0.0269(3) 0.0350(3) 0.0216(3) 0.0002(2) -0.0082(2) -0.0187(3)
C1 0.0168(10) 0.0125(10) 0.0134(9) -0.0002(7) -0.0018(8) -0.0059(8)
C2 0.0171(10) 0.0167(10) 0.0107(9) -0.0010(8) 0.0004(8) -0.0069(9)
C3 0.0258(12) 0.0168(11) 0.0145(10) 0.0012(8) -0.0036(9) -0.0049(9)
C4 0.0363(14) 0.0135(11) 0.0184(11) -0.0006(8) -0.0016(10) -0.0074(10)
C5 0.0383(14) 0.0234(12) 0.0178(11) -0.0037(9) -0.0028(10) -0.0203(11)
C6 0.0240(11) 0.0256(12) 0.0157(10) -0.0006(9) -0.0021(9) -0.0158(10)
C7 0.0308(13) 0.0335(14) 0.0263(12) 0.0012(10) -0.0124(11) -0.0167(11)
C8 0.0246(11) 0.0131(10) 0.0201(11) -0.0011(8) -0.0033(9) -0.0103(9)
C9 0.0311(13) 0.0206(12) 0.0306(13) 0.0029(10) -0.0058(10) -0.0182(10)
C10 0.0440(15) 0.0214(12) 0.0232(12) -0.0062(9) -0.0053(11) -0.0167(11)
C11 0.0286(13) 0.0120(11) 0.0325(13) 0.0008(9) -0.0065(10) -0.0080(10)
C12 0.0155(10) 0.0159(10) 0.0154(10) 0.0002(8) 0.0014(8) -0.0071(9)
C13 0.0253(12) 0.0223(12) 0.0155(10) 0.0022(9) -0.0003(9) -0.0091(10)
C14 0.0165(11) 0.0220(12) 0.0216(11) -0.0002(9) 0.0031(9) -0.0042(9)
C15 0.0184(11) 0.0215(11) 0.0247(11) -0.0016(9) 0.0025(9) -0.0125(9)

loop_
_atom_type_symbol
_atom_type_description
_atom_type_scat_dispersion_real
_atom_type_scat_dispersion_imag
_atom_type_scat_source
C C 0.0033 0.0016 'International Tables Vol C Tables 4.2.6.8 and 6.1.1.4'
H H 0.0000 0.0000 'International Tables Vol C Tables 4.2.6.8 and 6.1.1.4'
B B 0.0013 0.0007 'International Tables Vol C Tables 4.2.6.8 and 6.1.1.4'
N N 0.0061 0.0033 'International Tables Vol C Tables 4.2.6.8 and 6.1.1.4'
P P 0.1023 0.0942 'International Tables Vol C Tables 4.2.6.8 and 6.1.1.4'
Cl Cl 0.1484 0.1585 'International Tables Vol C Tables 4.2.6.8 and 6.1.1.4'
Ga Ga 0.2307 1.6083 'International Tables Vol C Tables 4.2.6.8 and 6.1.1.4'

loop_
_geom_angle_atom_site_label_1
_geom_angle_atom_site_label_2
_geom_angle_atom_site_label_3
_geom_angle
C1 P1 C12 114.40(10)
C1 P1 C8 104.10(9)
C12 P1 C8 115.11(10)
C1 P1 Ga1 104.98(7)
C12 P1 Ga1 109.00(7)
C8 P1 Ga1 108.64(7)
C6 N1 C2 124.30(19)
C6 N1 B1 141.81(18)
C2 N1 B1 93.86(16)
N1 B1 C1 83.34(14)
N1 B1 Cl1 112.24(15)
C1 B1 Cl1 124.43(15)
N1 B1 Cl2 111.35(15)
C1 B1 Cl2 111.01(15)
Cl1 B1 Cl2 111.24(12)
Cl5 Ga1 Cl3 107.28(2)
Cl5 Ga1 Cl4 112.84(2)
Cl3 Ga1 Cl4 107.36(2)
Cl5 Ga1 P1 111.41(2)
Cl3 Ga1 P1 112.25(2)
Cl4 Ga1 P1 105.71(2)
C2 C1 B1 84.43(15)
C2 C1 P1 120.81(14)
B1 C1 P1 132.26(15)
C2 C1 H1 105.3
B1 C1 H1 105.3
P1 C1 H1 105.3
N1 C2 C3 120.50(19)
N1 C2 C1 98.36(16)
C3 C2 C1 141.1(2)
C2 C3 C4 116.8(2)
C2 C3 H3 121.6
C4 C3 H3 121.6
C5 C4 C3 121.3(2)
C5 C4 H4 119.3
C3 C4 H4 119.3
C6 C5 C4 120.6(2)
C6 C5 H5 119.7
C4 C5 H5 119.7
N1 C6 C5 116.3(2)
N1 C6 C7 118.0(2)
C5 C6 C7 125.7(2)
C6 C7 H7A 109.5
C6 C7 H7B 109.5
H7A C7 H7B 109.5
C6 C7 H7C 109.5
H7A C7 H7C 109.5
H7B C7 H7C 109.5
C11 C8 C9 108.99(19)
C11 C8 C10 109.92(19)
C9 C8 C10 107.98(19)
C11 C8 P1 111.41(15)
C9 C8 P1 107.65(15)
C10 C8 P1 110.78(15)
C8 C9 H9A 109.5
C8 C9 H9B 109.5
H9A C9 H9B 109.5
C8 C9 H9C 109.5
H9A C9 H9C 109.5
H9B C9 H9C 109.5
C8 C10 H10A 109.5
C8 C10 H10B 109.5
H10A C10 H10B 109.5
C8 C10 H10C 109.5
H10A C10 H10C 109.5
H10B C10 H10C 109.5
C8 C11 H11A 109.5
C8 C11 H11B 109.5
H11A C11 H11B 109.5
C8 C11 H11C 109.5
H11A C11 H11C 109.5
H11B C11 H11C 109.5
C14 C12 C15 109.57(18)
C14 C12 C13 109.11(17)
C15 C12 C13 109.07(18)
C14 C12 P1 114.36(15)
C15 C12 P1 106.90(14)
C13 C12 P1 107.71(15)
C12 C13 H13A 109.5
C12 C13 H13B 109.5
H13A C13 H13B 109.5
C12 C13 H13C 109.5
H13A C13 H13C 109.5
H13B C13 H13C 109.5
C12 C14 H14A 109.5
C12 C14 H14B 109.5
H14A C14 H14B 109.5
C12 C14 H14C 109.5
H14A C14 H14C 109.5
H14B C14 H14C 109.5
C12 C15 H15A 109.5
C12 C15 H15B 109.5
H15A C15 H15B 109.5
C12 C15 H15C 109.5
H15A C15 H15C 109.5
H15B C15 H15C 109.5

loop_
_geom_bond_atom_site_label_1
_geom_bond_atom_site_label_2
_geom_bond_distance
P1 C1 1.833(2)
P1 C12 1.869(2)
P1 C8 1.874(2)
P1 Ga1 2.3893(6)
N1 C6 1.351(3)
N1 C2 1.352(3)
N1 B1 1.586(3)
B1 C1 1.682(3)
B1 Cl1 1.819(2)
B1 Cl2 1.848(2)
Ga1 Cl5 2.1691(6)
Ga1 Cl3 2.1789(6)
Ga1 Cl4 2.1904(6)
C1 C2 1.517(3)
C1 H1 1.0000
C2 C3 1.372(3)
C3 C4 1.388(3)
C3 H3 0.9500
C4 C5 1.385(3)
C4 H4 0.9500
C5 C6 1.381(3)
C5 H5 0.9500
C6 C7 1.493(3)
C7 H7A 0.9800
C7 H7B 0.9800
C7 H7C 0.9800
C8 C11 1.531(3)
C8 C9 1.535(3)
C8 C10 1.538(3)
C9 H9A 0.9800
C9 H9B 0.9800
C9 H9C 0.9800
C10 H10A 0.9800
C10 H10B 0.9800
C10 H10C 0.9800
C11 H11A 0.9800
C11 H11B 0.9800
C11 H11C 0.9800
C12 C14 1.533(3)
C12 C15 1.535(3)
C12 C13 1.542(3)
C13 H13A 0.9800
C13 H13B 0.9800
C13 H13C 0.9800
C14 H14A 0.9800
C14 H14B 0.9800
C14 H14C 0.9800
C15 H15A 0.9800
C15 H15B 0.9800
C15 H15C 0.9800
